data_7022014
loop_
_publ_author_name
'Chauhan, Rohit Singh'
'Kedarnath, G.'
'Wadawale, Amey'
'Slawin, Alexandra M. Z.'
'Jain, Vimal K.'

_publ_section_title
;
 Reactivity of 2-chalcogenopyridines with palladium-phosphine complexes:
 isolation of different complexes depending on the nature of chalcogen
 atom and phosphine ligand.
;
_journal_issue 1
_journal_name_full 'Dalton transactions (Cambridge, England : 2003)'
_journal_page_first 259
_journal_page_last 269
_journal_paper_doi 10.1039/c2dt30535f
_journal_volume 42
_journal_year 2013
_chemical_formula_sum 'C24 H21 Cl3 N P Pd Te'
_chemical_formula_weight 694.74
_chemical_name_systematic
;
?
;
_space_group_IT_number 14
_symmetry_cell_setting monoclinic
_symmetry_Int_Tables_number 14
_symmetry_space_group_name_Hall '-P 2yab'
_symmetry_space_group_name_H-M 'P 1 21/a 1'
_atom_sites_solution_hydrogens geom
_atom_sites_solution_primary direct
_atom_sites_solution_secondary difmap
_audit_creation_method SHELXL-97
_cell_angle_alpha 90.00
_cell_angle_beta 115.51(6)
_cell_angle_gamma 90.00
_cell_formula_units_Z 4
_cell_length_a 17.000(14)
_cell_length_b 10.775(4)
_cell_length_c 15.631(15)
_cell_measurement_reflns_used 25
_cell_measurement_temperature 298(2)
_cell_measurement_theta_max 12.4
_cell_measurement_theta_min 3.0
_cell_volume 2584(4)
_computing_cell_refinement WinAFC
_computing_data_collection WinAFC
_computing_data_reduction CrystalStructure
_computing_molecular_graphics 'ORTEP-3 for Windows'
_computing_publication_material 'WinGX 1.7.01'
_computing_structure_refinement 'SHELXL-97 (Sheldrick, 1997)'
_computing_structure_solution SIR-92
_definition
; SIMU restraints were applied to carbon atoms of phenyl and pyridine rings
to improve the quality of ellipsoid.i.e a total of 23 atom sites were
restrained leading to 132 least square restraints.
;
_diffrn_ambient_temperature 298(2)
_diffrn_measured_fraction_theta_full 0.997
_diffrn_measured_fraction_theta_max 0.997
_diffrn_measurement_device_type 'Rigaku AFC7S'
_diffrn_measurement_method \w-2\q
_diffrn_radiation_monochromator graphite
_diffrn_radiation_source 'fine-focus sealed tube'
_diffrn_radiation_type MoK\a
_diffrn_radiation_wavelength 0.71069
_diffrn_reflns_av_R_equivalents 0.0688
_diffrn_reflns_av_sigmaI/netI 0.4716
_diffrn_reflns_limit_h_max 22
_diffrn_reflns_limit_h_min -12
_diffrn_reflns_limit_k_max 13
_diffrn_reflns_limit_k_min 0
_diffrn_reflns_limit_l_max 18
_diffrn_reflns_limit_l_min -20
_diffrn_reflns_number 7091
_diffrn_reflns_theta_full 27.53
_diffrn_reflns_theta_max 27.53
_diffrn_reflns_theta_min 2.66
_diffrn_standards_decay_% 0.11
_diffrn_standards_interval_count 150
_diffrn_standards_number 3
_exptl_absorpt_coefficient_mu 2.209
_exptl_absorpt_correction_T_max 0.905
_exptl_absorpt_correction_T_min 0.786
_exptl_absorpt_correction_type psi-scan
_exptl_absorpt_process_details '(North, Phillips & Mathews, 1968)'
_exptl_crystal_colour yellow
_exptl_crystal_density_diffrn 1.786
_exptl_crystal_density_method 'not measured'
_exptl_crystal_description plate
_exptl_crystal_F_000 1344
_exptl_crystal_size_max 0.50
_exptl_crystal_size_mid 0.15
_exptl_crystal_size_min 0.15
_refine_diff_density_max 0.747
_refine_diff_density_min -1.368
_refine_diff_density_rms 0.189
_refine_ls_extinction_method none
_refine_ls_goodness_of_fit_ref 0.900
_refine_ls_hydrogen_treatment constr
_refine_ls_matrix_type full
_refine_ls_number_parameters 240
_refine_ls_number_reflns 5940
_refine_ls_number_restraints 132
_refine_ls_restrained_S_all 0.893
_refine_ls_R_factor_all 0.3597
_refine_ls_R_factor_gt 0.0720
_refine_ls_shift/su_max 0.000
_refine_ls_shift/su_mean 0.000
_refine_ls_structure_factor_coef Fsqd
_refine_ls_weighting_details 'calc w=1/[\s^2^(Fo^2^)+(0.0068P)^2^+0.0000P] where P=(Fo^2^+2Fc^2^)/3'
_refine_ls_weighting_scheme calc
_refine_ls_wR_factor_gt 0.0929
_refine_ls_wR_factor_ref 0.1452
_reflns_number_gt 1494
_reflns_number_total 5940
_reflns_threshold_expression >2sigma(I)
_cod_data_source_file c2dt30535f.txt
_cod_data_source_block rc-1
_cod_original_cell_volume 2584(3)
_cod_database_code 7022014

loop_
_symmetry_equiv_pos_as_xyz
'x, y, z'
'-x+1/2, y+1/2, -z'
'-x, -y, -z'
'x-1/2, -y-1/2, z'

loop_
_atom_site_label
_atom_site_type_symbol
_atom_site_fract_x
_atom_site_fract_y
_atom_site_fract_z
_atom_site_U_iso_or_equiv
_atom_site_adp_type
_atom_site_occupancy
_atom_site_symmetry_multiplicity
_atom_site_calc_flag
_atom_site_refinement_flags
C1 C 0.0787(8) 0.2226(15) 0.5359(10) 0.040(4) Uani 1 1 d U
C2 C 0.0182(9) 0.2958(14) 0.4650(11) 0.051 Uani 1 1 d U
C3 C -0.0691(9) 0.2718(15) 0.4408(11) 0.052 Uani 1 1 d U
H3 H -0.1131 0.3165 0.3932 0.063 Uiso 1 1 calc R
C4 C -0.0880(10) 0.1800(17) 0.4897(12) 0.062(5) Uani 1 1 d U
H4 H -0.1464 0.1632 0.4736 0.074 Uiso 1 1 calc R
C5 C -0.0266(10) 0.1115(16) 0.5605(12) 0.057(5) Uani 1 1 d U
H5 H -0.0430 0.0505 0.5918 0.068 Uiso 1 1 calc R
C6 C 0.0457(10) 0.3921(16) 0.4158(11) 0.074(6) Uani 1 1 d .
H6A H 0.1006 0.4264 0.4590 0.112 Uiso 1 1 calc R
H6B H 0.0027 0.4568 0.3936 0.112 Uiso 1 1 calc R
H6C H 0.0516 0.3556 0.3628 0.112 Uiso 1 1 calc R
C7 C 0.3531(9) -0.1131(13) 0.8079(10) 0.036(4) Uani 1 1 d U
C8 C 0.3017(10) -0.2065(16) 0.7570(12) 0.062(5) Uani 1 1 d U
H8 H 0.2416 -0.1960 0.7265 0.074 Uiso 1 1 calc R
C9 C 0.3384(12) -0.3178(17) 0.7501(13) 0.067(5) Uani 1 1 d U
H9 H 0.3019 -0.3803 0.7130 0.080 Uiso 1 1 calc R
C10 C 0.4222(13) -0.3397(18) 0.7933(14) 0.077(6) Uani 1 1 d U
H10 H 0.4443 -0.4174 0.7894 0.092 Uiso 1 1 calc R
C11 C 0.4754(11) -0.249(2) 0.8429(12) 0.077(5) Uani 1 1 d U
H11 H 0.5352 -0.2628 0.8714 0.092 Uiso 1 1 calc R
C12 C 0.4431(11) -0.1340(16) 0.8528(13) 0.074(6) Uani 1 1 d U
H12 H 0.4808 -0.0718 0.8887 0.089 Uiso 1 1 calc R
C13 C 0.3933(10) 0.1445(16) 0.8186(11) 0.049(4) Uani 1 1 d U
C14 C 0.4168(11) 0.1371(18) 0.7462(14) 0.077 Uani 1 1 d U
H14 H 0.3890 0.0820 0.6964 0.093 Uiso 1 1 calc R
C15 C 0.4834(10) 0.2136(17) 0.7478(13) 0.075 Uani 1 1 d U
H15 H 0.5039 0.2027 0.7020 0.091 Uiso 1 1 calc R
C16 C 0.5192(13) 0.303(2) 0.8138(14) 0.089 Uani 1 1 d U
H16 H 0.5621 0.3544 0.8112 0.106 Uiso 1 1 calc R
C17 C 0.4933(14) 0.3185(19) 0.8835(16) 0.113(8) Uani 1 1 d U
H17 H 0.5186 0.3792 0.9296 0.136 Uiso 1 1 calc R
C18 C 0.4255(12) 0.239(2) 0.8852(12) 0.079(5) Uani 1 1 d U
H18 H 0.4039 0.2507 0.9301 0.095 Uiso 1 1 calc R
C19 C 0.3040(9) 0.0545(15) 0.9249(10) 0.044 Uani 1 1 d U
C20 C 0.2655(11) 0.1568(16) 0.9438(13) 0.072(5) Uani 1 1 d U
H20 H 0.2430 0.2196 0.8989 0.086 Uiso 1 1 calc R
C21 C 0.2604(13) 0.166(2) 1.0276(14) 0.107 Uani 1 1 d U
H21 H 0.2283 0.2311 1.0354 0.128 Uiso 1 1 calc R
C22 C 0.2981(12) 0.088(2) 1.0988(12) 0.089(6) Uani 1 1 d U
H22 H 0.2957 0.1008 1.1565 0.106 Uiso 1 1 calc R
C23 C 0.3402(12) -0.0100(17) 1.0851(11) 0.069(5) Uani 1 1 d U
H23 H 0.3661 -0.0680 1.1333 0.083 Uiso 1 1 calc R
C24 C 0.3450(9) -0.0252(16) 0.9987(11) 0.060(5) Uani 1 1 d U
H24 H 0.3769 -0.0910 0.9914 0.072 Uiso 1 1 calc R
N1 N 0.0577(7) 0.1339(12) 0.5840(8) 0.043(3) Uani 1 1 d .
P1 P 0.3078(2) 0.0391(4) 0.8131(3) 0.0364(11) Uani 1 1 d .
Cl1 Cl 0.1131(2) -0.0719(4) 0.7553(3) 0.0554(12) Uani 1 1 d .
Cl2 Cl 0.2290(3) 0.0788(5) 0.4966(3) 0.0796(16) Uani 1 1 d .
Cl3 Cl 0.1842(3) 0.4069(5) 0.7007(4) 0.0768(15) Uani 1 1 d .
Pd1 Pd 0.17570(7) 0.07569(12) 0.69551(9) 0.0378(3) Uani 1 1 d .
Te1 Te 0.21598(6) 0.24233(12) 0.60647(7) 0.0442(3) Uani 1 1 d .

loop_
_atom_site_aniso_label
_atom_site_aniso_U_11
_atom_site_aniso_U_22
_atom_site_aniso_U_33
_atom_site_aniso_U_23
_atom_site_aniso_U_13
_atom_site_aniso_U_12
C1 0.033(8) 0.054(12) 0.030(8) -0.008(9) 0.011(7) 0.010(9)
C2 0.031 0.045 0.051 -0.006 -0.007 -0.004
C3 0.043 0.048 0.050 -0.012 0.006 -0.025
C4 0.030(9) 0.076(13) 0.068(12) -0.019(10) 0.010(9) -0.015(9)
C5 0.025(9) 0.076(14) 0.074(13) -0.008(11) 0.026(9) -0.022(10)
C6 0.068(13) 0.079(15) 0.072(14) 0.044(12) 0.027(11) 0.017(11)
C7 0.039(9) 0.024(9) 0.037(9) -0.011(7) 0.008(8) -0.009(7)
C8 0.050(11) 0.060(13) 0.077(12) -0.001(10) 0.028(10) 0.006(10)
C9 0.061(12) 0.057(12) 0.085(13) -0.033(11) 0.035(11) 0.000(11)
C10 0.075(13) 0.054(13) 0.110(16) -0.020(12) 0.048(13) 0.018(11)
C11 0.073(12) 0.046(11) 0.090(13) -0.020(13) 0.015(10) 0.016(12)
C12 0.054(11) 0.040(11) 0.094(14) -0.025(11) -0.001(10) -0.016(10)
C13 0.046(10) 0.048(11) 0.048(10) 0.014(9) 0.015(9) 0.019(9)
C14 0.068 0.078 0.085 0.029 0.031 0.007
C15 0.050 0.077 0.083 0.017 0.014 0.012
C16 0.090 0.081 0.072 0.016 0.013 0.010
C17 0.120(17) 0.068(15) 0.103(15) -0.023(13) 0.003(14) -0.017(13)
C18 0.095(14) 0.057(13) 0.081(12) 0.001(13) 0.033(11) 0.003(13)
C19 0.030 0.044 0.044 -0.016 0.002 -0.009
C20 0.094(13) 0.061(12) 0.083(13) 0.024(11) 0.060(11) 0.017(11)
C21 0.124 0.146 0.090 0.026 0.085 0.056
C22 0.128(15) 0.113(16) 0.051(11) 0.026(12) 0.062(10) 0.053(13)
C23 0.106(14) 0.069(13) 0.036(10) 0.008(10) 0.033(10) 0.008(11)
C24 0.057(10) 0.085(13) 0.054(11) -0.021(10) 0.040(9) 0.001(10)
N1 0.035(8) 0.051(10) 0.037(8) 0.005(7) 0.009(7) 0.001(7)
P1 0.037(2) 0.037(3) 0.040(3) 0.001(2) 0.021(2) 0.000(2)
Cl1 0.056(3) 0.047(3) 0.080(3) 0.006(3) 0.044(2) -0.005(2)
Cl2 0.082(3) 0.099(4) 0.072(3) -0.014(3) 0.047(3) 0.007(3)
Cl3 0.086(4) 0.069(4) 0.081(4) -0.019(3) 0.041(3) -0.011(3)
Pd1 0.0339(7) 0.0420(8) 0.0394(8) 0.0026(8) 0.0175(6) -0.0015(8)
Te1 0.0376(6) 0.0516(8) 0.0448(6) 0.0076(8) 0.0190(5) -0.0006(7)

loop_
_atom_type_symbol
_atom_type_description
_atom_type_scat_dispersion_real
_atom_type_scat_dispersion_imag
_atom_type_scat_source
C C 0.0033 0.0016 'International Tables Vol C Tables 4.2.6.8 and 6.1.1.4'
H H 0.0000 0.0000 'International Tables Vol C Tables 4.2.6.8 and 6.1.1.4'
N N 0.0061 0.0033 'International Tables Vol C Tables 4.2.6.8 and 6.1.1.4'
P P 0.1023 0.0942 'International Tables Vol C Tables 4.2.6.8 and 6.1.1.4'
Cl Cl 0.1484 0.1585 'International Tables Vol C Tables 4.2.6.8 and 6.1.1.4'
Pd Pd -0.9988 1.0072 'International Tables Vol C Tables 4.2.6.8 and 6.1.1.4'
Te Te -0.5308 1.6751 'International Tables Vol C Tables 4.2.6.8 and 6.1.1.4'

loop_
_geom_angle_atom_site_label_1
_geom_angle_atom_site_label_2
_geom_angle_atom_site_label_3
_geom_angle
N1 C1 C2 124.2(13)
N1 C1 Te1 106.0(10)
C2 C1 Te1 129.0(12)
C3 C2 C1 116.7(16)
C3 C2 C6 121.9(15)
C1 C2 C6 121.4(14)
C4 C3 C2 117.6(16)
C4 C3 H3 121.2
C2 C3 H3 121.2
C5 C4 C3 124.1(15)
C5 C4 H4 117.9
C3 C4 H4 117.9
N1 C5 C4 118.6(16)
N1 C5 H5 120.7
C4 C5 H5 120.7
C2 C6 H6A 109.5
C2 C6 H6B 109.5
H6A C6 H6B 109.5
C2 C6 H6C 109.5
H6A C6 H6C 109.5
H6B C6 H6C 109.5
C8 C7 C12 117.8(15)
C8 C7 P1 121.3(12)
C12 C7 P1 120.8(12)
C7 C8 C9 119.8(16)
C7 C8 H8 120.1
C9 C8 H8 120.1
C10 C9 C8 123.1(18)
C10 C9 H9 118.4
C8 C9 H9 118.4
C9 C10 C11 118.9(18)
C9 C10 H10 120.5
C11 C10 H10 120.5
C10 C11 C12 121.2(17)
C10 C11 H11 119.4
C12 C11 H11 119.4
C11 C12 C7 119.0(15)
C11 C12 H12 120.5
C7 C12 H12 120.5
C14 C13 C18 120.4(18)
C14 C13 P1 116.2(15)
C18 C13 P1 122.8(14)
C13 C14 C15 118.7(19)
C13 C14 H14 120.6
C15 C14 H14 120.6
C16 C15 C14 122(2)
C16 C15 H15 118.9
C14 C15 H15 118.9
C15 C16 C17 121(2)
C15 C16 H16 119.7
C17 C16 H16 119.7
C16 C17 C18 119(2)
C16 C17 H17 120.6
C18 C17 H17 120.6
C13 C18 C17 118.7(19)
C13 C18 H18 120.6
C17 C18 H18 120.6
C24 C19 C20 116.0(15)
C24 C19 P1 123.3(13)
C20 C19 P1 120.3(13)
C21 C20 C19 120.0(18)
C21 C20 H20 120.0
C19 C20 H20 120.0
C22 C21 C20 124(2)
C22 C21 H21 117.9
C20 C21 H21 117.9
C21 C22 C23 117.7(17)
C21 C22 H22 121.2
C23 C22 H22 121.2
C22 C23 C24 120.1(17)
C22 C23 H23 119.9
C24 C23 H23 119.9
C19 C24 C23 121.5(16)
C19 C24 H24 119.2
C23 C24 H24 119.2
C5 N1 C1 118.8(14)
C5 N1 Pd1 134.2(12)
C1 N1 Pd1 106.5(9)
C19 P1 C13 105.2(7)
C19 P1 C7 108.7(7)
C13 P1 C7 102.6(7)
C19 P1 Pd1 109.9(5)
C13 P1 Pd1 115.3(5)
C7 P1 Pd1 114.4(5)
N1 Pd1 P1 172.4(4)
N1 Pd1 Cl1 95.7(4)
P1 Pd1 Cl1 91.17(15)
N1 Pd1 Te1 73.8(4)
P1 Pd1 Te1 99.35(12)
Cl1 Pd1 Te1 169.48(12)
C1 Te1 Cl3 84.8(4)
C1 Te1 Cl2 88.6(4)
Cl3 Te1 Cl2 173.04(16)
C1 Te1 Pd1 73.6(5)
Cl3 Te1 Pd1 90.07(13)
Cl2 Te1 Pd1 90.14(14)

loop_
_geom_bond_atom_site_label_1
_geom_bond_atom_site_label_2
_geom_bond_distance
C1 N1 1.355(17)
C1 C2 1.388(18)
C1 Te1 2.120(13)
C2 C3 1.389(17)
C2 C6 1.482(19)
C3 C4 1.370(19)
C3 H3 0.9300
C4 C5 1.37(2)
C4 H4 0.9300
C5 N1 1.339(16)
C5 H5 0.9300
C6 H6A 0.9600
C6 H6B 0.9600
C6 H6C 0.9600
C7 C8 1.346(18)
C7 C12 1.400(18)
C7 P1 1.829(15)
C8 C9 1.38(2)
C8 H8 0.9300
C9 C10 1.31(2)
C9 H9 0.9300
C10 C11 1.33(2)
C10 H10 0.9300
C11 C12 1.39(2)
C11 H11 0.9300
C12 H12 0.9300
C13 C14 1.35(2)
C13 C18 1.39(2)
C13 P1 1.817(17)
C14 C15 1.39(2)
C14 H14 0.9300
C15 C16 1.35(2)
C15 H15 0.9300
C16 C17 1.35(3)
C16 H16 0.9300
C17 C18 1.45(2)
C17 H17 0.9300
C18 H18 0.9300
C19 C24 1.365(19)
C19 C20 1.377(19)
C19 P1 1.783(16)
C20 C21 1.35(2)
C20 H20 0.9300
C21 C22 1.32(2)
C21 H21 0.9300
C22 C23 1.35(2)
C22 H22 0.9300
C23 C24 1.397(18)
C23 H23 0.9300
C24 H24 0.9300
N1 Pd1 2.108(11)
P1 Pd1 2.241(5)
Cl1 Pd1 2.322(4)
Cl2 Te1 2.536(5)
Cl3 Te1 2.508(5)
Pd1 Te1 2.540(2)

loop_
_geom_torsion_atom_site_label_1
_geom_torsion_atom_site_label_2
_geom_torsion_atom_site_label_3
_geom_torsion_atom_site_label_4
_geom_torsion
N1 C1 C2 C3 -2(2)
Te1 C1 C2 C3 -171.0(10)
N1 C1 C2 C6 179.4(14)
Te1 C1 C2 C6 11(2)
C1 C2 C3 C4 1(2)
C6 C2 C3 C4 179.3(15)
C2 C3 C4 C5 0(2)
C3 C4 C5 N1 -1(3)
C12 C7 C8 C9 0(3)
P1 C7 C8 C9 176.3(13)
C7 C8 C9 C10 2(3)
C8 C9 C10 C11 -3(3)
C9 C10 C11 C12 3(3)
C10 C11 C12 C7 -1(3)
C8 C7 C12 C11 0(3)
P1 C7 C12 C11 -176.5(14)
C18 C13 C14 C15 10(3)
P1 C13 C14 C15 -178.5(12)
C13 C14 C15 C16 -7(3)
C14 C15 C16 C17 2(3)
C15 C16 C17 C18 -1(3)
C14 C13 C18 C17 -8(3)
P1 C13 C18 C17 -179.6(13)
C16 C17 C18 C13 4(3)
C24 C19 C20 C21 -8(2)
P1 C19 C20 C21 177.9(15)
C19 C20 C21 C22 7(3)
C20 C21 C22 C23 -4(4)
C21 C22 C23 C24 2(3)
C20 C19 C24 C23 6(2)
P1 C19 C24 C23 -179.8(12)
C22 C23 C24 C19 -3(3)
C4 C5 N1 C1 -1(2)
C4 C5 N1 Pd1 170.4(12)
C2 C1 N1 C5 2(2)
Te1 C1 N1 C5 173.1(11)
C2 C1 N1 Pd1 -171.1(12)
Te1 C1 N1 Pd1 -0.3(10)
C24 C19 P1 C13 -97.3(14)
C20 C19 P1 C13 76.2(14)
C24 C19 P1 C7 12.1(14)
C20 C19 P1 C7 -174.4(13)
C24 C19 P1 Pd1 138.0(12)
C20 C19 P1 Pd1 -48.5(14)
C14 C13 P1 C19 171.4(13)
C18 C13 P1 C19 -17.0(15)
C14 C13 P1 C7 57.7(14)
C18 C13 P1 C7 -130.7(14)
C14 C13 P1 Pd1 -67.4(14)
C18 C13 P1 Pd1 104.3(13)
C8 C7 P1 C19 103.9(14)
C12 C7 P1 C19 -79.6(14)
C8 C7 P1 C13 -145.0(14)
C12 C7 P1 C13 31.4(15)
C8 C7 P1 Pd1 -19.4(15)
C12 C7 P1 Pd1 157.1(12)
C5 N1 Pd1 P1 -144(2)
C1 N1 Pd1 P1 27(3)
C5 N1 Pd1 Cl1 9.1(15)
C1 N1 Pd1 Cl1 -179.0(9)
C5 N1 Pd1 Te1 -171.6(15)
C1 N1 Pd1 Te1 0.2(8)
C19 P1 Pd1 N1 100(3)
C13 P1 Pd1 N1 -19(3)
C7 P1 Pd1 N1 -138(3)
C19 P1 Pd1 Cl1 -53.9(6)
C13 P1 Pd1 Cl1 -172.6(7)
C7 P1 Pd1 Cl1 68.7(5)
C19 P1 Pd1 Te1 126.2(6)
C13 P1 Pd1 Te1 7.5(7)
C7 P1 Pd1 Te1 -111.2(5)
N1 C1 Te1 Cl3 -91.4(9)
C2 C1 Te1 Cl3 78.9(13)
N1 C1 Te1 Cl2 90.8(9)
C2 C1 Te1 Cl2 -98.9(13)
N1 C1 Te1 Pd1 0.2(8)
C2 C1 Te1 Pd1 170.5(14)
N1 Pd1 Te1 C1 -0.1(5)
P1 Pd1 Te1 C1 -176.6(4)
Cl1 Pd1 Te1 C1 3.9(8)
N1 Pd1 Te1 Cl3 84.4(4)
P1 Pd1 Te1 Cl3 -92.07(17)
Cl1 Pd1 Te1 Cl3 88.4(7)
N1 Pd1 Te1 Cl2 -88.6(4)
P1 Pd1 Te1 Cl2 94.89(16)
Cl1 Pd1 Te1 Cl2 -84.6(7)

loop_
_restr_u_similar_atom_site_label_1
_restr_u_similar_atom_site_label_2
_restr_u_similar_atom_site_label_3
_restr_u_similar_atom_site_label_4
_restr_u_similar_atom_site_label_5
_restr_u_similar_atom_site_label_6
C7 C8 C9 C10 C11 C12
C13 C14 C15 C16 C17 C18
C19 C20 C21 C22 C23 C24
C1 C2 C3 C4 C5 .
